data_4331605
loop_
_publ_author_name
'Mudring, Anja-Verena'
'Timofte, Tudor'
'Babai, Arash'

_publ_section_title
;
 Cluster-Type Basic Lanthanide Iodides
 [M6(\m6-O)(\m3-OH)8(H2O)24]I8(H2O)8(M = Nd, Eu, Tb, Dy)
;
_journal_coden_ASTM INOCAJ
_journal_issue 13
_journal_name_full 'Inorganic Chemistry'
_journal_page_first 5162
_journal_page_last 5166
_journal_paper_doi 10.1021/ic051234s
_journal_volume 45
_journal_year 2006
_chemical_formula_sum 'H144 I16 O82 Tb12'
_chemical_formula_weight 5394.59
_space_group_IT_number 58
_symmetry_space_group_name_Hall '-P 2 2n'
_symmetry_space_group_name_H-M 'P n n m'
_atom_sites_solution_hydrogens geom
_atom_sites_solution_primary direct
_atom_sites_solution_secondary difmap
_audit_creation_method shelxl-97
_cell_angle_alpha 90.00
_cell_angle_beta 90.00
_cell_angle_gamma 90.00
_cell_formula_units_Z 1
_cell_length_a 12.9634(5)
_cell_length_b 14.8613(7)
_cell_length_c 14.9188(6)
_cell_measurement_temperature 293(2)
_cell_volume 2874.2(2)
_computing_structure_refinement 'SHELXL-97 (Sheldrick, 1997)'
_diffrn_ambient_temperature 293(2)
_diffrn_measured_fraction_theta_full 0.995
_diffrn_measured_fraction_theta_max 0.995
_diffrn_radiation_monochromator graphite
_diffrn_radiation_source 'fine-focus sealed tube'
_diffrn_radiation_type mok\a
_diffrn_radiation_wavelength 0.71073
_diffrn_reflns_av_R_equivalents 0.1255
_diffrn_reflns_av_sigmaI/netI 0.0516
_diffrn_reflns_limit_h_max 17
_diffrn_reflns_limit_h_min -17
_diffrn_reflns_limit_k_max 20
_diffrn_reflns_limit_k_min -20
_diffrn_reflns_limit_l_max 20
_diffrn_reflns_limit_l_min -20
_diffrn_reflns_number 46926
_diffrn_reflns_theta_full 29.61
_diffrn_reflns_theta_max 29.61
_diffrn_reflns_theta_min 1.93
_exptl_absorpt_coefficient_mu 11.664
_exptl_crystal_density_diffrn 3.117
_exptl_crystal_density_method 'not measured'
_exptl_crystal_F_000 2428
_refine_diff_density_max 0.359
_refine_diff_density_min -0.239
_refine_diff_density_rms 0.031
_refine_ls_extinction_method none
_refine_ls_goodness_of_fit_ref 1.000
_refine_ls_hydrogen_treatment mixed
_refine_ls_matrix_type full
_refine_ls_number_parameters 149
_refine_ls_number_reflns 4182
_refine_ls_number_restraints 0
_refine_ls_restrained_S_all 1.000
_refine_ls_R_factor_all 0.0571
_refine_ls_R_factor_gt 0.0395
_refine_ls_shift/su_max 0.066
_refine_ls_shift/su_mean 0.003
_refine_ls_structure_factor_coef Fsqd
_refine_ls_weighting_details 'calc w=1/[\s^2^(Fo^2^)+(0.0560P)^2^+0.0000P] where P=(Fo^2^+2Fc^2^)/3'
_refine_ls_weighting_scheme calc
_refine_ls_wR_factor_gt 0.0924
_refine_ls_wR_factor_ref 0.0984
_reflns_number_gt 3138
_reflns_number_total 4182
_reflns_threshold_expression >2sigma(i)
_cod_data_source_file ic051234ssup4.cif
_cod_data_source_block abscor
_cod_depositor_comments
;
 Changing the capitalization of _atom_type_symbol data item
 values and updating the _chemical_formula_sum data item value.

 Antanas Vaitkus,
 2017-01-05
;
_cod_original_formula_sum 'h144 i16 o82 tb12'
_cod_database_code 4331605

loop_
_symmetry_equiv_pos_as_xyz
'x, y, z'
'-x, -y, z'
'x+1/2, -y+1/2, -z+1/2'
'-x+1/2, y+1/2, -z+1/2'
'-x, -y, -z'
'x, y, -z'
'-x-1/2, y-1/2, z-1/2'
'x-1/2, -y-1/2, z-1/2'

loop_
_atom_site_label
_atom_site_type_symbol
_atom_site_fract_x
_atom_site_fract_y
_atom_site_fract_z
_atom_site_U_iso_or_equiv
_atom_site_adp_type
_atom_site_occupancy
_atom_site_symmetry_multiplicity
_atom_site_calc_flag
_atom_site_refinement_flags
Tb1 Tb 0.5000 0.5000 0.33214(3) 0.0571(3) Uani 1 2 d S
Tb2 Tb 0.46032(4) 0.66737(3) 0.5000 0.0558(3) Uani 1 2 d S
Tb3 Tb 0.69371(3) 0.53427(3) 0.5000 0.0561(3) Uani 1 2 d S
I1 I 0.5000 0.0000 -0.35056(8) 0.1168(5) Uani 1 2 d S
I2 I 0.28392(6) 0.21841(5) -0.26224(5) 0.0943(4) Uani 1 1 d .
I3 I 0.49394(9) 0.32334(7) 0.0000 0.0931(4) Uani 1 2 d S
O1 O 0.5000 0.5000 0.5000 0.0554(17) Uani 1 4 d S
O2 O 0.6375(4) 0.4208(3) 0.3988(3) 0.0592(10) Uani 1 1 d .
O3 O 0.5904(4) 0.6191(3) 0.5997(3) 0.0604(10) Uani 1 1 d .
O4 O 0.3430(9) 0.4692(9) 0.2266(6) 0.130(3) Uani 1 1 d .
O5 O 0.5256(7) 0.3770(6) 0.2275(5) 0.103(2) Uani 1 1 d .
O6 O 0.4370(6) 0.7678(4) 0.6341(5) 0.0843(16) Uani 1 1 d .
O7 O 0.5829(8) 0.8008(6) 0.5000 0.085(2) Uani 1 2 d S
O8 O 0.2879(8) 0.7383(7) 0.5000 0.087(2) Uani 1 2 d S
O9 O 0.8437(8) 0.4283(7) 0.5000 0.087(2) Uani 1 2 d S
O10 O 0.8043(5) 0.5518(5) 0.6343(5) 0.0855(16) Uani 1 1 d .
O11 O 0.7774(8) 0.6870(7) 0.5000 0.099(3) Uani 1 2 d S
O12 O 0.0071(6) 0.6160(6) 0.6330(5) 0.0970(19) Uani 1 1 d .
O13 O 0.2681(19) 0.9191(12) 0.5659(16) 0.131(7) Uani 0.50 1 d P
O14 O 0.2897(19) 0.5445(14) 0.0743(14) 0.126(6) Uani 0.50 1 d P

loop_
_atom_site_aniso_label
_atom_site_aniso_U_11
_atom_site_aniso_U_22
_atom_site_aniso_U_33
_atom_site_aniso_U_23
_atom_site_aniso_U_13
_atom_site_aniso_U_12
Tb1 0.0606(4) 0.0565(4) 0.0541(4) 0.000 0.000 -0.00046(16)
Tb2 0.0570(4) 0.0515(3) 0.0587(4) 0.000 0.000 -0.00025(15)
Tb3 0.0544(4) 0.0548(4) 0.0590(4) 0.000 0.000 -0.00106(15)
I1 0.1845(14) 0.0712(6) 0.0947(7) 0.000 0.000 -0.0108(6)
I2 0.0873(5) 0.0912(5) 0.1043(5) 0.0266(3) 0.0199(3) -0.0058(3)
I3 0.1023(7) 0.0996(7) 0.0773(5) 0.000 0.000 0.0044(5)
O1 0.060(5) 0.052(4) 0.055(4) 0.000 0.000 0.001(3)
O2 0.062(3) 0.056(2) 0.059(2) -0.0019(16) 0.0042(18) 0.0032(18)
O3 0.063(3) 0.060(2) 0.058(2) -0.0065(17) -0.0005(19) -0.0052(18)
O4 0.121(7) 0.179(9) 0.091(5) -0.017(5) -0.010(5) -0.025(7)
O5 0.131(6) 0.103(5) 0.076(4) -0.018(3) -0.002(4) 0.008(4)
O6 0.084(4) 0.073(3) 0.096(4) -0.018(3) 0.008(3) -0.005(3)
O7 0.090(6) 0.075(5) 0.089(5) 0.000 0.000 -0.007(4)
O8 0.083(6) 0.083(5) 0.095(6) 0.000 0.000 0.012(4)
O9 0.072(5) 0.107(6) 0.082(5) 0.000 0.000 0.015(5)
O10 0.072(3) 0.097(4) 0.088(4) -0.009(3) -0.010(3) -0.003(3)
O11 0.081(6) 0.081(6) 0.136(8) 0.000 0.000 -0.020(5)
O12 0.088(4) 0.113(5) 0.090(4) -0.004(4) -0.001(3) -0.006(4)
O13 0.149(17) 0.090(10) 0.155(16) -0.001(10) -0.029(13) 0.016(11)
O14 0.150(16) 0.114(12) 0.113(12) -0.007(10) -0.026(11) -0.003(12)

loop_
_atom_type_symbol
_atom_type_description
_atom_type_scat_dispersion_real
_atom_type_scat_dispersion_imag
_atom_type_scat_source
Tb Tb -0.1723 4.1537 'international tables vol c tables 4.2.6.8 and 6.1.1.4'
O O 0.0106 0.0060 'international tables vol c tables 4.2.6.8 and 6.1.1.4'
I I -0.4742 1.8119 'international tables vol c tables 4.2.6.8 and 6.1.1.4'
H H 0.0000 0.0000 'international tables vol c tables 4.2.6.8 and 6.1.1.4'

loop_
_geom_angle_atom_site_label_1
_geom_angle_atom_site_label_2
_geom_angle_atom_site_label_3
_geom_angle
_geom_angle_site_symmetry_1
_geom_angle_site_symmetry_3
O3 Tb1 O3 128.8(2) 6_556 5_666
O3 Tb1 O2 79.55(16) 6_556 2_665
O3 Tb1 O2 79.44(16) 5_666 2_665
O3 Tb1 O2 79.44(16) 6_556 .
O3 Tb1 O2 79.55(16) 5_666 .
O2 Tb1 O2 130.1(2) 2_665 .
O3 Tb1 O5 140.9(3) 6_556 .
O3 Tb1 O5 77.3(2) 5_666 .
O2 Tb1 O5 138.7(3) 2_665 .
O2 Tb1 O5 78.0(2) . .
O3 Tb1 O5 77.3(2) 6_556 2_665
O3 Tb1 O5 140.9(3) 5_666 2_665
O2 Tb1 O5 78.0(2) 2_665 2_665
O2 Tb1 O5 138.7(3) . 2_665
O5 Tb1 O5 99.9(4) . 2_665
O3 Tb1 O1 64.40(11) 6_556 .
O3 Tb1 O1 64.40(11) 5_666 .
O2 Tb1 O1 65.05(11) 2_665 .
O2 Tb1 O1 65.05(11) . .
O5 Tb1 O1 130.0(2) . .
O5 Tb1 O1 130.0(2) 2_665 .
O3 Tb1 O4 141.2(3) 6_556 .
O3 Tb1 O4 75.0(3) 5_666 .
O2 Tb1 O4 75.7(3) 2_665 .
O2 Tb1 O4 139.1(3) . .
O5 Tb1 O4 65.6(4) . .
O5 Tb1 O4 68.8(4) 2_665 .
O1 Tb1 O4 127.0(2) . .
O3 Tb1 O4 75.0(3) 6_556 2_665
O3 Tb1 O4 141.2(3) 5_666 2_665
O2 Tb1 O4 139.1(3) 2_665 2_665
O2 Tb1 O4 75.7(3) . 2_665
O5 Tb1 O4 68.8(4) . 2_665
O5 Tb1 O4 65.6(4) 2_665 2_665
O1 Tb1 O4 127.0(2) . 2_665
O4 Tb1 O4 105.9(5) . 2_665
O3 Tb1 Tb2 40.89(12) 6_556 .
O3 Tb1 Tb2 98.58(11) 5_666 .
O2 Tb1 Tb2 41.09(11) 2_665 .
O2 Tb1 Tb2 99.29(11) . .
O5 Tb1 Tb2 175.3(2) . .
O5 Tb1 Tb2 84.7(2) 2_665 .
O1 Tb1 Tb2 45.404(7) . .
O4 Tb1 Tb2 115.6(3) . .
O4 Tb1 Tb2 114.4(3) 2_665 .
O3 Tb1 Tb2 98.58(11) 6_556 5_666
O3 Tb1 Tb2 40.89(12) 5_666 5_666
O2 Tb1 Tb2 99.29(11) 2_665 5_666
O2 Tb1 Tb2 41.09(11) . 5_666
O5 Tb1 Tb2 84.7(2) . 5_666
O5 Tb1 Tb2 175.3(2) 2_665 5_666
O1 Tb1 Tb2 45.404(7) . 5_666
O4 Tb1 Tb2 114.4(3) . 5_666
O4 Tb1 Tb2 115.6(3) 2_665 5_666
Tb2 Tb1 Tb2 90.808(14) . 5_666
O3 Tb1 Tb3 40.72(11) 6_556 .
O3 Tb1 Tb3 98.85(11) 5_666 .
O2 Tb1 Tb3 99.46(11) 2_665 .
O2 Tb1 Tb3 41.06(11) . .
O5 Tb1 Tb3 117.4(2) . .
O5 Tb1 Tb3 116.0(2) 2_665 .
O1 Tb1 Tb3 45.656(7) . .
O4 Tb1 Tb3 172.6(2) . .
O4 Tb1 Tb3 81.4(2) 2_665 .
Tb2 Tb1 Tb3 60.739(11) . .
Tb2 Tb1 Tb3 60.482(11) 5_666 .
O3 Tb2 O3 78.1(2) . 6_556
O3 Tb2 O2 79.18(16) . 5_666
O3 Tb2 O2 128.06(15) 6_556 5_666
O3 Tb2 O2 128.06(15) . 2_665
O3 Tb2 O2 79.18(16) 6_556 2_665
O2 Tb2 O2 79.3(2) 5_666 2_665
O3 Tb2 O8 140.88(11) . .
O3 Tb2 O8 140.88(11) 6_556 .
O2 Tb2 O8 75.6(2) 5_666 .
O2 Tb2 O8 75.6(2) 2_665 .
O3 Tb2 O6 76.4(2) . .
O3 Tb2 O6 140.2(2) 6_556 .
O2 Tb2 O6 75.91(19) 5_666 .
O2 Tb2 O6 140.5(2) 2_665 .
O8 Tb2 O6 68.8(2) . .
O3 Tb2 O6 140.2(2) . 6_556
O3 Tb2 O6 76.4(2) 6_556 6_556
O2 Tb2 O6 140.5(2) 5_666 6_556
O2 Tb2 O6 75.91(19) 2_665 6_556
O8 Tb2 O6 68.8(2) . 6_556
O6 Tb2 O6 105.4(3) . 6_556
O3 Tb2 O1 63.74(11) . .
O3 Tb2 O1 63.74(11) 6_556 .
O2 Tb2 O1 64.32(11) 5_666 .
O2 Tb2 O1 64.32(11) 2_665 .
O8 Tb2 O1 127.0(2) . .
O6 Tb2 O1 127.29(17) . .
O6 Tb2 O1 127.29(17) 6_556 .
O3 Tb2 O7 77.9(2) . .
O3 Tb2 O7 77.9(2) 6_556 .
O2 Tb2 O7 140.06(11) 5_666 .
O2 Tb2 O7 140.06(11) 2_665 .
O8 Tb2 O7 103.4(3) . .
O6 Tb2 O7 67.2(2) . .
O6 Tb2 O7 67.2(2) 6_556 .
O1 Tb2 O7 129.6(2) . .
O3 Tb2 Tb1 40.75(11) . 5_666
O3 Tb2 Tb1 97.32(11) 6_556 5_666
O2 Tb2 Tb1 40.84(11) 5_666 5_666
O2 Tb2 Tb1 98.01(11) 2_665 5_666
O8 Tb2 Tb1 115.34(15) . 5_666
O6 Tb2 Tb1 82.70(17) . 5_666
O6 Tb2 Tb1 171.89(17) 6_556 5_666
O1 Tb2 Tb1 44.596(7) . 5_666
O7 Tb2 Tb1 117.00(14) . 5_666
O3 Tb2 Tb1 97.32(11) . .
O3 Tb2 Tb1 40.75(11) 6_556 .
O2 Tb2 Tb1 98.01(11) 5_666 .
O2 Tb2 Tb1 40.84(11) 2_665 .
O8 Tb2 Tb1 115.34(15) . .
O6 Tb2 Tb1 171.89(17) . .
O6 Tb2 Tb1 82.70(17) 6_556 .
O1 Tb2 Tb1 44.596(7) . .
O7 Tb2 Tb1 117.00(14) . .
Tb1 Tb2 Tb1 89.192(14) 5_666 .
O3 Tb2 Tb3 98.23(11) . 5_666
O3 Tb2 Tb3 98.23(11) 6_556 5_666
O2 Tb2 Tb3 40.76(11) 5_666 5_666
O2 Tb2 Tb3 40.76(11) 2_665 5_666
O8 Tb2 Tb3 81.6(2) . 5_666
O6 Tb2 Tb3 115.31(15) . 5_666
O6 Tb2 Tb3 115.31(15) 6_556 5_666
O1 Tb2 Tb3 45.362(10) . 5_666
O7 Tb2 Tb3 175.0(2) . 5_666
Tb1 Tb2 Tb3 59.979(8) 5_666 5_666
Tb1 Tb2 Tb3 59.979(8) . 5_666
O3 Tb3 O3 77.9(2) 6_556 .
O3 Tb3 O2 78.75(16) 6_556 .
O3 Tb3 O2 127.13(16) . .
O3 Tb3 O2 127.13(16) 6_556 6_556
O3 Tb3 O2 78.75(16) . 6_556
O2 Tb3 O2 78.8(2) . 6_556
O3 Tb3 O10 141.3(2) 6_556 .
O3 Tb3 O10 76.27(19) . .
O2 Tb3 O10 140.0(2) . .
O2 Tb3 O10 74.8(2) 6_556 .
O3 Tb3 O10 76.27(19) 6_556 6_556
O3 Tb3 O10 141.3(2) . 6_556
O2 Tb3 O10 74.8(2) . 6_556
O2 Tb3 O10 140.0(2) 6_556 6_556
O10 Tb3 O10 108.0(3) . 6_556
O3 Tb3 O9 140.84(12) 6_556 .
O3 Tb3 O9 140.84(12) . .
O2 Tb3 O9 78.0(2) . .
O2 Tb3 O9 78.0(2) 6_556 .
O10 Tb3 O9 67.5(2) . .
O10 Tb3 O9 67.5(2) 6_556 .
O3 Tb3 O11 76.3(2) 6_556 .
O3 Tb3 O11 76.3(2) . .
O2 Tb3 O11 140.53(11) . .
O2 Tb3 O11 140.53(11) 6_556 .
O10 Tb3 O11 69.9(2) . .
O10 Tb3 O11 69.9(2) 6_556 .
O9 Tb3 O11 103.5(4) . .
O3 Tb3 O1 63.31(11) 6_556 .
O3 Tb3 O1 63.31(11) . .
O2 Tb3 O1 63.82(11) . .
O2 Tb3 O1 63.82(11) 6_556 .
O10 Tb3 O1 126.00(16) . .
O10 Tb3 O1 126.00(16) 6_556 .
O9 Tb3 O1 129.5(3) . .
O11 Tb3 O1 127.0(3) . .
O3 Tb3 Tb1 40.47(11) 6_556 .
O3 Tb3 Tb1 96.80(11) . .
O2 Tb3 Tb1 40.59(11) . .
O2 Tb3 Tb1 97.37(11) 6_556 .
O10 Tb3 Tb1 170.32(16) . .
O10 Tb3 Tb1 81.66(16) 6_556 .
O9 Tb3 Tb1 117.07(16) . .
O11 Tb3 Tb1 115.50(17) . .
O1 Tb3 Tb1 44.344(7) . .
O3 Tb3 Tb1 96.80(11) 6_556 5_666
O3 Tb3 Tb1 40.47(11) . 5_666
O2 Tb3 Tb1 97.37(11) . 5_666
O2 Tb3 Tb1 40.59(11) 6_556 5_666
O10 Tb3 Tb1 81.66(16) . 5_666
O10 Tb3 Tb1 170.32(16) 6_556 5_666
O9 Tb3 Tb1 117.07(16) . 5_666
O11 Tb3 Tb1 115.50(17) . 5_666
O1 Tb3 Tb1 44.344(7) . 5_666
Tb1 Tb3 Tb1 88.688(14) . 5_666
O3 Tb3 Tb2 97.43(11) 6_556 5_666
O3 Tb3 Tb2 97.43(11) . 5_666
O2 Tb3 Tb2 40.54(11) . 5_666
O2 Tb3 Tb2 40.54(11) 6_556 5_666
O10 Tb3 Tb2 114.10(17) . 5_666
O10 Tb3 Tb2 114.10(17) 6_556 5_666
O9 Tb3 Tb2 84.7(3) . 5_666
O11 Tb3 Tb2 171.9(3) . 5_666
O1 Tb3 Tb2 44.857(10) . 5_666
Tb1 Tb3 Tb2 59.539(8) . 5_666
Tb1 Tb3 Tb2 59.539(8) 5_666 5_666
Tb1 O1 Tb1 180.0 5_666 .
Tb1 O1 Tb2 90.0 5_666 5_666
Tb1 O1 Tb2 90.0 . 5_666
Tb1 O1 Tb2 90.0 5_666 .
Tb1 O1 Tb2 90.0 . .
Tb2 O1 Tb2 180.0 5_666 .
Tb1 O1 Tb3 90.0 5_666 .
Tb1 O1 Tb3 90.0 . .
Tb2 O1 Tb3 89.781(14) 5_666 .
Tb2 O1 Tb3 90.219(14) . .
Tb1 O1 Tb3 90.0 5_666 5_666
Tb1 O1 Tb3 90.0 . 5_666
Tb2 O1 Tb3 90.219(14) 5_666 5_666
Tb2 O1 Tb3 89.781(14) . 5_666
Tb3 O1 Tb3 180.0 . 5_666
Tb1 O2 Tb2 98.07(17) . 5_666
Tb1 O2 Tb3 98.36(16) . .
Tb2 O2 Tb3 98.70(17) 5_666 .
Tb1 O3 Tb2 98.35(17) 5_666 .
Tb1 O3 Tb3 98.80(17) 5_666 .
Tb2 O3 Tb3 99.80(17) . .

loop_
_geom_bond_atom_site_label_1
_geom_bond_atom_site_label_2
_geom_bond_distance
_geom_bond_site_symmetry_2
Tb1 O3 2.353(5) 6_556
Tb1 O3 2.353(5) 5_666
Tb1 O2 2.356(5) 2_665
Tb1 O2 2.356(5) .
Tb1 O5 2.427(7) .
Tb1 O5 2.427(7) 2_665
Tb1 O1 2.5043(4) .
Tb1 O4 2.613(10) .
Tb1 O4 2.613(10) 2_665
Tb1 Tb2 3.5669(4) .
Tb1 Tb2 3.5669(4) 5_666
Tb1 Tb3 3.5829(4) .
Tb2 O3 2.360(5) .
Tb2 O3 2.360(5) 6_556
Tb2 O2 2.368(5) 5_666
Tb2 O2 2.368(5) 2_665
Tb2 O8 2.471(10) .
Tb2 O6 2.514(6) .
Tb2 O6 2.514(6) 6_556
Tb2 O1 2.5399(4) .
Tb2 O7 2.541(9) .
Tb2 Tb1 3.5669(4) 5_666
Tb2 Tb3 3.6009(6) 5_666
Tb3 O3 2.365(5) 6_556
Tb3 O3 2.365(5) .
Tb3 O2 2.379(5) .
Tb3 O2 2.379(5) 6_556
Tb3 O10 2.478(6) .
Tb3 O10 2.478(6) 6_556
Tb3 O9 2.502(9) .
Tb3 O11 2.516(9) .
Tb3 O1 2.5623(4) .
Tb3 Tb1 3.5829(4) 5_666
Tb3 Tb2 3.6009(6) 5_666
O1 Tb1 2.5043(4) 5_666
O1 Tb2 2.5399(4) 5_666
O1 Tb3 2.5623(5) 5_666
O2 Tb2 2.368(5) 5_666
O3 Tb1 2.353(5) 5_666
